data_4314542
loop_
_publ_author_name
'Qi-Bing Bo'
'Guo-Xin Sun'
'Dong-Ling Geng'

_publ_section_title
;
 Novel Three-Dimensional Pillared-Layer Ln(III)-Cu(I) Coordination
 Polymers Featuring Spindle-Shaped Heterometallic Building Units
;
_journal_name_full 'Inorganic Chemistry'
_journal_page_first 561
_journal_page_last 571
_journal_paper_doi 10.1021/ic901730f
_journal_volume 49
_journal_year 2010
_chemical_formula_moiety 'C51 H33 Cu3 N9 O12 Tb, 4(H2 O)'
_chemical_formula_sum 'C51 H41 Cu3 N9 O16 Tb'
_chemical_formula_weight 1385.47
_chemical_name_systematic
; 
 ? 
;
_space_group_IT_number 13
_symmetry_cell_setting monoclinic
_symmetry_space_group_name_Hall '-P 2yc'
_symmetry_space_group_name_H-M 'P 1 2/c 1'
_atom_sites_solution_hydrogens geom
_atom_sites_solution_primary direct
_atom_sites_solution_secondary difmap
_audit_creation_method SHELXL-97
_cell_angle_alpha 90.00
_cell_angle_beta 105.241(2)
_cell_angle_gamma 90.00
_cell_formula_units_Z 4
_cell_length_a 23.660(3)
_cell_length_b 10.5129(11)
_cell_length_c 21.702(2)
_cell_measurement_reflns_used 10116
_cell_measurement_temperature 298(2)
_cell_measurement_theta_max 27.626
_cell_measurement_theta_min 2.344
_cell_volume 5208.2(10)
_computing_cell_refinement 'Bruker SMART'
_computing_data_collection 'Bruker SMART'
_computing_data_reduction 'Bruker SAINT'
_computing_molecular_graphics 'Bruker SHELXTL'
_computing_publication_material 'Bruker SHELXTL'
_computing_structure_refinement 'SHELXL-97 (Sheldrick, 1997)'
_computing_structure_solution 'SHELXS-97 (Sheldrick, 1990)'
_diffrn_ambient_temperature 298(2)
_diffrn_measured_fraction_theta_full 0.986
_diffrn_measured_fraction_theta_max 0.986
_diffrn_measurement_device_type 'CCD area detector'
_diffrn_measurement_method 'phi and omega scans'
_diffrn_radiation_monochromator graphite
_diffrn_radiation_source 'fine-focus sealed tube'
_diffrn_radiation_type MoK\a
_diffrn_radiation_wavelength 0.71073
_diffrn_reflns_av_R_equivalents 0.0567
_diffrn_reflns_av_sigmaI/netI 0.0610
_diffrn_reflns_limit_h_max 15
_diffrn_reflns_limit_h_min -28
_diffrn_reflns_limit_k_max 11
_diffrn_reflns_limit_k_min -12
_diffrn_reflns_limit_l_max 25
_diffrn_reflns_limit_l_min -25
_diffrn_reflns_number 25123
_diffrn_reflns_theta_full 25.02
_diffrn_reflns_theta_max 25.02
_diffrn_reflns_theta_min 1.78
_exptl_absorpt_coefficient_mu 2.630
_exptl_absorpt_correction_T_max 0.3907
_exptl_absorpt_correction_T_min 0.0278
_exptl_absorpt_correction_type multi-scan
_exptl_absorpt_process_details sadabs
_exptl_crystal_colour yellowish
_exptl_crystal_density_diffrn 1.767
_exptl_crystal_density_method 'not measured'
_exptl_crystal_description block
_exptl_crystal_F_000 2760
_exptl_crystal_size_max 0.48
_exptl_crystal_size_mid 0.45
_exptl_crystal_size_min 0.44
_refine_diff_density_max 1.609
_refine_diff_density_min -1.411
_refine_diff_density_rms 0.149
_refine_ls_extinction_method none
_refine_ls_goodness_of_fit_ref 0.999
_refine_ls_hydrogen_treatment noref
_refine_ls_matrix_type full
_refine_ls_number_parameters 724
_refine_ls_number_reflns 9071
_refine_ls_number_restraints 0
_refine_ls_restrained_S_all 0.999
_refine_ls_R_factor_all 0.0774
_refine_ls_R_factor_gt 0.0633
_refine_ls_shift/su_max 0.001
_refine_ls_shift/su_mean 0.000
_refine_ls_structure_factor_coef Fsqd
_refine_ls_weighting_details 'calc w=1/[\s^2^(Fo^2^)+(0.0970P)^2^+64.2277P] where P=(Fo^2^+2Fc^2^)/3'
_refine_ls_weighting_scheme calc
_refine_ls_wR_factor_gt 0.1784
_refine_ls_wR_factor_ref 0.1871
_reflns_number_gt 7405
_reflns_number_total 9071
_reflns_threshold_expression >2sigma(I)
_cod_data_source_file ic901730f_si_002_6.cif
_cod_data_source_block Tb-Cu
_cod_depositor_comments
;
The following automatic conversions were performed:

'_symmetry_cell_setting' value 'Monoclinic' changed to 'monoclinic'
according to the built-in table from CIF Core dictionary named
'cif_core.dic' version 2.4.1 from 2010-06-29.

Automatic conversion script
Id: cif_fix_values 1646 2011-03-28 12:23:43Z adriana 
;
_cod_original_cell_volume 5208.3(10)
_cod_database_code 4314542

loop_
_symmetry_equiv_pos_as_xyz
'x, y, z'
'-x, y, -z+1/2'
'-x, -y, -z'
'x, -y, z-1/2'

loop_
_atom_site_label
_atom_site_type_symbol
_atom_site_fract_x
_atom_site_fract_y
_atom_site_fract_z
_atom_site_U_iso_or_equiv
_atom_site_adp_type
_atom_site_occupancy
_atom_site_symmetry_multiplicity
_atom_site_calc_flag
_atom_site_refinement_flags
_atom_site_disorder_assembly
_atom_site_disorder_group
Tb1 Tb 0.0000 0.77269(5) 0.7500 0.01997(17) Uani 1 2 d S . .
Tb2 Tb 0.5000 0.47060(6) 0.2500 0.02165(18) Uani 1 2 d S . .
Cu1 Cu 0.21306(6) 0.66750(14) 0.79011(5) 0.0380(3) Uani 1 1 d . . .
Cu2 Cu 0.26890(7) 0.63646(13) 0.30518(6) 0.0424(4) Uani 1 1 d . . .
Cu3 Cu 0.68655(6) 0.04914(12) 0.37913(5) 0.0353(3) Uani 1 1 d . . .
N1 N 0.0475(3) 0.8988(7) 0.6794(4) 0.0265(17) Uani 1 1 d . . .
N2 N 0.0000 0.5342(9) 0.7500 0.022(2) Uani 1 2 d S . .
N3 N 0.4814(3) 0.3633(7) 0.3478(3) 0.0262(17) Uani 1 1 d . . .
N4 N 0.5000 0.7081(12) 0.2500 0.037(3) Uani 1 2 d S . .
N5 N 0.2272(3) 0.6806(8) 0.7068(3) 0.0298(18) Uani 1 1 d . . .
N6 N 0.2596(4) 0.6566(8) 0.3905(4) 0.0307(18) Uani 1 1 d . . .
N7 N 0.2226(3) 0.6925(8) 0.8800(4) 0.0277(17) Uani 1 1 d . . .
N8 N 0.2578(4) 0.6596(8) 1.2157(3) 0.0307(18) Uani 1 1 d . . .
N9 N 0.6954(4) 0.0089(8) 0.4670(4) 0.0309(18) Uani 1 1 d . . .
N10 N 0.6912(3) -0.0466(8) 0.7930(4) 0.0309(18) Uani 1 1 d . . .
O1 O 0.0686(3) 0.9317(6) 0.8027(3) 0.0328(15) Uani 1 1 d . . .
O2 O 0.1338(3) 1.0870(7) 0.8028(4) 0.0401(17) Uani 1 1 d . . .
O3 O -0.0234(3) 0.7074(7) 0.6381(3) 0.0341(16) Uani 1 1 d . . .
O4 O -0.0257(4) 0.7420(9) 0.5361(4) 0.060(2) Uani 1 1 d . . .
O5 O 0.0944(3) 0.6714(6) 0.7587(3) 0.0286(14) Uani 1 1 d . . .
O6 O 0.1525(3) 0.5008(6) 0.7756(3) 0.0300(15) Uani 1 1 d . . .
O7 O 0.4118(3) 0.5361(7) 0.2801(3) 0.0367(16) Uani 1 1 d . . .
O8 O 0.3507(3) 0.5205(8) 0.3430(4) 0.050(2) Uani 1 1 d . . .
O9 O 0.5655(3) 0.2974(6) 0.2955(3) 0.0306(15) Uani 1 1 d . . .
O10 O 0.6035(3) 0.1606(7) 0.3741(3) 0.0372(17) Uani 1 1 d . . .
O11 O 0.4457(3) 0.5697(7) 0.1521(3) 0.0387(17) Uani 1 1 d . . .
O12 O 0.4230(3) 0.7404(8) 0.0885(3) 0.0458(19) Uani 1 1 d . . .
O13 O 0.9207(4) 0.4938(11) 0.9966(6) 0.090(4) Uani 1 1 d . . .
H13C H 0.9353 0.4244 1.0138 0.108 Uiso 1 1 d R . .
H13D H 0.9269 0.4984 0.9598 0.108 Uiso 1 1 d R . .
O14 O 0.9474(8) 0.5262(13) 0.3816(6) 0.126(6) Uani 1 1 d . . .
H14C H 0.9669 0.4615 0.3757 0.151 Uiso 1 1 d R . .
H14D H 0.9714 0.5844 0.3986 0.151 Uiso 1 1 d R . .
O15 O 0.8936(5) 0.9510(14) 0.0617(6) 0.107(4) Uani 1 1 d . . .
H15C H 0.9040 0.9833 0.0989 0.128 Uiso 1 1 d R . .
H15D H 0.9145 0.8854 0.0610 0.128 Uiso 1 1 d R . .
O16 O 0.9664(7) 0.7260(13) 0.0596(6) 0.114(5) Uani 1 1 d . . .
H16C H 0.9873 0.7460 0.0346 0.137 Uiso 1 1 d R . .
H16D H 0.9495 0.6559 0.0467 0.137 Uiso 1 1 d R . .
C1 C 0.0975(4) 1.0070(8) 0.7758(5) 0.027(2) Uani 1 1 d . . .
C2 C 0.0837(4) 0.9932(9) 0.7041(5) 0.028(2) Uani 1 1 d . . .
C3 C 0.1063(5) 1.0731(11) 0.6651(5) 0.042(3) Uani 1 1 d . . .
H3 H 0.1309 1.1401 0.6828 0.050 Uiso 1 1 calc R . .
C4 C 0.0922(5) 1.0528(11) 0.6012(6) 0.045(3) Uani 1 1 d . . .
H4 H 0.1075 1.1054 0.5750 0.054 Uiso 1 1 calc R . .
C5 C 0.0555(5) 0.9545(11) 0.5749(5) 0.041(3) Uani 1 1 d . . .
H5 H 0.0460 0.9385 0.5313 0.049 Uiso 1 1 calc R . .
C6 C 0.0325(4) 0.8787(9) 0.6160(5) 0.029(2) Uani 1 1 d . . .
C7 C -0.0097(4) 0.7692(10) 0.5953(5) 0.034(2) Uani 1 1 d . . .
C8 C 0.1031(4) 0.5534(8) 0.7649(4) 0.0231(19) Uani 1 1 d . . .
C9 C 0.0503(4) 0.4700(8) 0.7583(4) 0.0245(19) Uani 1 1 d . . .
C10 C 0.0519(5) 0.3380(9) 0.7592(5) 0.038(2) Uani 1 1 d . . .
H10 H 0.0875 0.2958 0.7659 0.046 Uiso 1 1 calc R . .
C11 C 0.0000 0.2684(15) 0.7500 0.054(5) Uani 1 2 d S . .
H11 H 0.0000 0.1800 0.7500 0.065 Uiso 1 2 calc SR . .
C12 C 0.3968(4) 0.4976(10) 0.3288(5) 0.032(2) Uani 1 1 d . . .
C13 C 0.4384(4) 0.4069(10) 0.3717(4) 0.032(2) Uani 1 1 d . . .
C14 C 0.4370(5) 0.3767(11) 0.4331(5) 0.042(3) Uani 1 1 d . . .
H14 H 0.4081 0.4099 0.4504 0.051 Uiso 1 1 calc R . .
C15 C 0.4801(5) 0.2949(12) 0.4688(5) 0.049(3) Uani 1 1 d . . .
H15 H 0.4804 0.2728 0.5103 0.059 Uiso 1 1 calc R . .
C16 C 0.5219(5) 0.2477(11) 0.4412(5) 0.043(3) Uani 1 1 d . . .
H16 H 0.5504 0.1916 0.4636 0.051 Uiso 1 1 calc R . .
C17 C 0.5211(4) 0.2839(9) 0.3809(5) 0.030(2) Uani 1 1 d . . .
C18 C 0.5685(4) 0.2440(8) 0.3473(4) 0.0222(18) Uani 1 1 d . . .
C19 C 0.4454(4) 0.6880(10) 0.1404(5) 0.037(2) Uani 1 1 d . . .
C20 C 0.4735(5) 0.7709(10) 0.1974(5) 0.040(3) Uani 1 1 d . . .
C21 C 0.4720(6) 0.9020(12) 0.1956(7) 0.060(4) Uani 1 1 d . . .
H21 H 0.4526 0.9451 0.1587 0.072 Uiso 1 1 calc R . .
C22 C 0.5000 0.967(2) 0.2500 0.073(6) Uani 1 2 d S . .
H22 H 0.5000 1.0554 0.2500 0.088 Uiso 1 2 calc SR . .
C23 C 0.1840(4) 0.7191(11) 0.6563(5) 0.036(2) Uani 1 1 d . . .
H23 H 0.1491 0.7477 0.6635 0.044 Uiso 1 1 calc R . .
C24 C 0.1892(4) 0.7179(10) 0.5941(4) 0.032(2) Uani 1 1 d . . .
H24 H 0.1581 0.7453 0.5608 0.038 Uiso 1 1 calc R . .
C25 C 0.2405(4) 0.6758(9) 0.5814(4) 0.030(2) Uani 1 1 d . . .
C26 C 0.2854(4) 0.6356(9) 0.6345(4) 0.028(2) Uani 1 1 d . . .
H26 H 0.3207 0.6060 0.6290 0.033 Uiso 1 1 calc R . .
C27 C 0.2764(5) 0.6403(10) 0.6939(5) 0.038(2) Uani 1 1 d . . .
H27 H 0.3068 0.6135 0.7280 0.045 Uiso 1 1 calc R . .
C28 C 0.3066(5) 0.6680(10) 0.4406(5) 0.034(2) Uani 1 1 d . . .
H28 H 0.3435 0.6717 0.4331 0.041 Uiso 1 1 calc R . .
C29 C 0.3025(4) 0.6745(9) 0.5033(4) 0.031(2) Uani 1 1 d . . .
H29 H 0.3360 0.6846 0.5368 0.037 Uiso 1 1 calc R . .
C30 C 0.2478(4) 0.6659(9) 0.5152(4) 0.0253(19) Uani 1 1 d . . .
C31 C 0.1995(5) 0.6539(10) 0.4633(5) 0.038(2) Uani 1 1 d . . .
H31 H 0.1620 0.6485 0.4691 0.045 Uiso 1 1 calc R . .
C32 C 0.2079(5) 0.6502(10) 0.4036(5) 0.036(2) Uani 1 1 d . . .
H32 H 0.1748 0.6426 0.3693 0.044 Uiso 1 1 calc R . .
C33 C 0.1761(4) 0.7213(9) 0.9057(4) 0.029(2) Uani 1 1 d . . .
H33 H 0.1400 0.7418 0.8783 0.035 Uiso 1 1 calc R . .
C34 C 0.1821(4) 0.7204(9) 0.9697(5) 0.028(2) Uani 1 1 d . . .
H34 H 0.1496 0.7381 0.9849 0.034 Uiso 1 1 calc R . .
C35 C 0.2341(4) 0.6944(9) 1.0119(4) 0.0254(19) Uani 1 1 d . . .
C36 C 0.2819(4) 0.6697(9) 0.9872(4) 0.028(2) Uani 1 1 d . . .
H36 H 0.3188 0.6540 1.0142 0.034 Uiso 1 1 calc R . .
C37 C 0.2731(4) 0.6691(9) 0.9214(5) 0.030(2) Uani 1 1 d . . .
H37 H 0.3050 0.6509 0.9055 0.036 Uiso 1 1 calc R . .
C38 C 0.3009(4) 0.6940(10) 1.1916(5) 0.032(2) Uani 1 1 d . . .
H38 H 0.3375 0.7090 1.2195 0.039 Uiso 1 1 calc R . .
C39 C 0.2945(4) 0.7095(9) 1.1257(4) 0.028(2) Uani 1 1 d . . .
H39 H 0.3267 0.7347 1.1116 0.034 Uiso 1 1 calc R . .
C40 C 0.2417(4) 0.6881(8) 1.0817(4) 0.0225(18) Uani 1 1 d . . .
C41 C 0.1953(4) 0.6540(9) 1.1076(4) 0.026(2) Uani 1 1 d . . .
H41 H 0.1583 0.6399 1.0805 0.032 Uiso 1 1 calc R . .
C42 C 0.2038(4) 0.6415(9) 1.1716(5) 0.031(2) Uani 1 1 d . . .
H42 H 0.1718 0.6196 1.1869 0.037 Uiso 1 1 calc R . .
C43 C 0.6463(5) -0.0170(9) 0.4843(5) 0.033(2) Uani 1 1 d . . .
H43 H 0.6115 -0.0272 0.4526 0.040 Uiso 1 1 calc R . .
C44 C 0.6450(4) -0.0293(9) 0.5475(4) 0.032(2) Uani 1 1 d . . .
H44 H 0.6099 -0.0465 0.5575 0.038 Uiso 1 1 calc R . .
C45 C 0.6972(4) -0.0157(9) 0.5967(5) 0.032(2) Uani 1 1 d . . .
C46 C 0.7473(4) 0.0093(9) 0.5784(5) 0.031(2) Uani 1 1 d . . .
H46 H 0.7827 0.0196 0.6092 0.037 Uiso 1 1 calc R . .
C47 C 0.7456(4) 0.0195(9) 0.5145(4) 0.030(2) Uani 1 1 d . . .
H47 H 0.7805 0.0343 0.5035 0.036 Uiso 1 1 calc R . .
C48 C 0.6507(4) -0.1023(10) 0.7463(5) 0.035(2) Uani 1 1 d . . .
H48 H 0.6209 -0.1481 0.7567 0.042 Uiso 1 1 calc R . .
C49 C 0.6512(5) -0.0943(10) 0.6823(5) 0.037(2) Uani 1 1 d . . .
H49 H 0.6215 -0.1324 0.6511 0.044 Uiso 1 1 calc R . .
C50 C 0.6957(4) -0.0303(9) 0.6650(4) 0.026(2) Uani 1 1 d . . .
C51 C 0.7391(4) 0.0236(10) 0.7135(4) 0.031(2) Uani 1 1 d . . .
H51 H 0.7700 0.0676 0.7043 0.037 Uiso 1 1 calc R . .
C52 C 0.7358(4) 0.0108(10) 0.7765(4) 0.030(2) Uani 1 1 d . . .
H52 H 0.7661 0.0439 0.8088 0.036 Uiso 1 1 calc R . .

loop_
_atom_site_aniso_label
_atom_site_aniso_U_11
_atom_site_aniso_U_22
_atom_site_aniso_U_33
_atom_site_aniso_U_23
_atom_site_aniso_U_13
_atom_site_aniso_U_12
Tb1 0.0248(3) 0.0171(3) 0.0202(3) 0.000 0.0098(2) 0.000
Tb2 0.0235(3) 0.0245(3) 0.0185(3) 0.000 0.0083(2) 0.000
Cu1 0.0445(7) 0.0549(8) 0.0183(6) -0.0046(5) 0.0150(5) -0.0155(6)
Cu2 0.0680(9) 0.0454(8) 0.0180(6) 0.0006(5) 0.0188(6) 0.0005(7)
Cu3 0.0508(8) 0.0426(7) 0.0160(6) -0.0003(5) 0.0153(5) 0.0007(6)
N1 0.028(4) 0.024(4) 0.028(4) 0.003(3) 0.007(3) 0.001(3)
N2 0.024(5) 0.017(5) 0.028(6) 0.000 0.014(4) 0.000
N3 0.025(4) 0.035(4) 0.022(4) 0.000(3) 0.012(3) 0.001(3)
N4 0.030(6) 0.038(7) 0.048(8) 0.000 0.019(6) 0.000
N5 0.036(4) 0.038(5) 0.018(4) -0.005(3) 0.011(3) -0.002(4)
N6 0.042(5) 0.034(5) 0.019(4) 0.001(3) 0.013(3) 0.003(4)
N7 0.030(4) 0.033(4) 0.024(4) -0.004(3) 0.016(3) -0.007(3)
N8 0.039(5) 0.039(5) 0.014(4) 0.001(3) 0.008(3) 0.007(4)
N9 0.038(5) 0.035(5) 0.024(4) 0.007(3) 0.016(4) 0.010(4)
N10 0.031(4) 0.040(5) 0.026(4) -0.002(4) 0.016(3) 0.000(4)
O1 0.040(4) 0.028(4) 0.032(4) -0.002(3) 0.011(3) -0.005(3)
O2 0.030(4) 0.030(4) 0.059(5) -0.008(3) 0.009(3) -0.009(3)
O3 0.042(4) 0.034(4) 0.027(4) 0.000(3) 0.011(3) -0.008(3)
O4 0.086(7) 0.069(6) 0.023(4) -0.010(4) 0.009(4) -0.024(5)
O5 0.028(3) 0.024(3) 0.035(4) 0.000(3) 0.011(3) 0.000(3)
O6 0.024(3) 0.030(4) 0.037(4) 0.000(3) 0.010(3) 0.003(3)
O7 0.033(4) 0.045(4) 0.033(4) 0.007(3) 0.010(3) 0.010(3)
O8 0.035(4) 0.079(6) 0.041(4) 0.006(4) 0.019(3) 0.024(4)
O9 0.039(4) 0.032(4) 0.026(4) 0.006(3) 0.018(3) 0.011(3)
O10 0.036(4) 0.039(4) 0.038(4) 0.006(3) 0.012(3) 0.013(3)
O11 0.044(4) 0.040(4) 0.029(4) 0.005(3) 0.003(3) 0.009(3)
O12 0.045(4) 0.062(5) 0.031(4) 0.023(4) 0.012(3) 0.015(4)
O13 0.060(6) 0.097(8) 0.112(9) 0.023(7) 0.018(6) 0.002(6)
O14 0.214(17) 0.096(10) 0.062(8) -0.002(7) 0.025(9) 0.030(10)
O15 0.096(9) 0.146(12) 0.084(9) -0.020(8) 0.033(7) 0.006(8)
O16 0.160(13) 0.095(10) 0.109(10) -0.006(8) 0.075(10) -0.016(9)
C1 0.023(4) 0.018(4) 0.038(5) -0.003(4) 0.007(4) 0.006(4)
C2 0.029(5) 0.022(5) 0.038(5) 0.003(4) 0.015(4) 0.003(4)
C3 0.042(6) 0.037(6) 0.048(7) 0.007(5) 0.015(5) -0.004(5)
C4 0.044(6) 0.044(7) 0.050(7) 0.016(5) 0.018(5) -0.003(5)
C5 0.043(6) 0.049(7) 0.033(6) 0.009(5) 0.013(5) 0.000(5)
C6 0.031(5) 0.031(5) 0.030(5) 0.006(4) 0.014(4) 0.001(4)
C7 0.039(6) 0.039(6) 0.024(5) -0.003(4) 0.011(4) 0.002(4)
C8 0.025(5) 0.024(5) 0.025(5) -0.002(4) 0.014(4) -0.001(4)
C9 0.027(5) 0.021(5) 0.027(5) 0.000(4) 0.011(4) 0.002(4)
C10 0.035(6) 0.021(5) 0.059(7) -0.002(5) 0.013(5) 0.004(4)
C11 0.050(10) 0.024(8) 0.083(13) 0.000 0.008(9) 0.000
C12 0.027(5) 0.040(6) 0.032(5) -0.006(4) 0.013(4) 0.009(4)
C13 0.032(5) 0.044(6) 0.025(5) 0.001(4) 0.014(4) 0.005(4)
C14 0.038(6) 0.061(7) 0.034(6) -0.001(5) 0.020(5) 0.008(5)
C15 0.056(7) 0.070(8) 0.030(6) 0.011(6) 0.024(5) 0.009(6)
C16 0.043(6) 0.055(7) 0.032(6) 0.010(5) 0.012(5) 0.011(5)
C17 0.032(5) 0.037(6) 0.026(5) 0.004(4) 0.014(4) 0.004(4)
C18 0.022(4) 0.025(5) 0.019(4) 0.000(4) 0.005(3) 0.000(4)
C19 0.034(5) 0.040(6) 0.038(6) 0.007(5) 0.011(4) 0.007(5)
C20 0.033(5) 0.035(6) 0.046(6) 0.009(5) 0.002(5) 0.001(4)
C21 0.061(8) 0.043(7) 0.063(9) 0.011(6) -0.006(6) -0.001(6)
C22 0.072(14) 0.055(13) 0.079(15) 0.000 -0.003(11) 0.000
C23 0.034(5) 0.053(7) 0.027(5) 0.001(5) 0.015(4) 0.003(5)
C24 0.035(5) 0.042(6) 0.020(5) 0.001(4) 0.009(4) 0.005(4)
C25 0.040(5) 0.031(5) 0.022(5) 0.002(4) 0.014(4) 0.001(4)
C26 0.034(5) 0.027(5) 0.025(5) 0.000(4) 0.012(4) -0.001(4)
C27 0.040(6) 0.036(6) 0.027(5) 0.003(4) -0.008(4) -0.006(5)
C28 0.040(6) 0.039(6) 0.028(5) -0.004(4) 0.017(4) 0.004(5)
C29 0.039(5) 0.036(5) 0.019(5) -0.001(4) 0.011(4) -0.001(4)
C30 0.027(5) 0.027(5) 0.024(5) -0.003(4) 0.010(4) 0.001(4)
C31 0.036(6) 0.049(7) 0.030(5) -0.011(5) 0.011(4) 0.001(5)
C32 0.039(6) 0.047(6) 0.021(5) -0.009(4) 0.004(4) -0.001(5)
C33 0.035(5) 0.043(6) 0.016(4) -0.001(4) 0.019(4) 0.000(4)
C34 0.026(5) 0.031(5) 0.031(5) -0.002(4) 0.013(4) -0.005(4)
C35 0.028(5) 0.023(5) 0.028(5) 0.003(4) 0.012(4) -0.004(4)
C36 0.032(5) 0.029(5) 0.027(5) -0.003(4) 0.013(4) 0.000(4)
C37 0.030(5) 0.036(5) 0.032(5) -0.002(4) 0.021(4) -0.003(4)
C38 0.029(5) 0.041(6) 0.025(5) 0.003(4) 0.005(4) 0.001(4)
C39 0.030(5) 0.038(6) 0.021(5) 0.003(4) 0.015(4) 0.002(4)
C40 0.027(5) 0.022(4) 0.019(4) -0.002(4) 0.006(4) -0.002(4)
C41 0.031(5) 0.029(5) 0.021(4) 0.005(4) 0.011(4) -0.004(4)
C42 0.030(5) 0.036(5) 0.029(5) -0.002(4) 0.012(4) -0.004(4)
C43 0.041(6) 0.030(5) 0.024(5) 0.003(4) 0.002(4) -0.001(4)
C44 0.034(5) 0.039(6) 0.025(5) 0.004(4) 0.014(4) -0.004(4)
C45 0.040(6) 0.032(5) 0.026(5) 0.006(4) 0.013(4) -0.002(4)
C46 0.029(5) 0.035(5) 0.029(5) 0.008(4) 0.009(4) 0.003(4)
C47 0.038(5) 0.031(5) 0.025(5) -0.002(4) 0.016(4) 0.001(4)
C48 0.036(5) 0.044(6) 0.031(5) 0.003(5) 0.016(4) -0.012(5)
C49 0.040(6) 0.044(6) 0.024(5) -0.001(4) 0.007(4) -0.010(5)
C50 0.031(5) 0.026(5) 0.023(5) 0.002(4) 0.010(4) 0.005(4)
C51 0.030(5) 0.041(6) 0.026(5) 0.003(4) 0.015(4) -0.005(4)
C52 0.028(5) 0.044(6) 0.022(5) -0.004(4) 0.014(4) -0.003(4)

loop_
_atom_type_symbol
_atom_type_description
_atom_type_scat_dispersion_real
_atom_type_scat_dispersion_imag
_atom_type_scat_source
C C 0.0033 0.0016 'International Tables Vol C Tables 4.2.6.8 and 6.1.1.4'
H H 0.0000 0.0000 'International Tables Vol C Tables 4.2.6.8 and 6.1.1.4'
O O 0.0106 0.0060 'International Tables Vol C Tables 4.2.6.8 and 6.1.1.4'
N N 0.0061 0.0033 'International Tables Vol C Tables 4.2.6.8 and 6.1.1.4'
Cu Cu 0.3201 1.2651 'International Tables Vol C Tables 4.2.6.8 and 6.1.1.4'
Tb Tb -0.1723 4.1537 'International Tables Vol C Tables 4.2.6.8 and 6.1.1.4'

loop_
_geom_angle_atom_site_label_1
_geom_angle_atom_site_label_2
_geom_angle_atom_site_label_3
_geom_angle
_geom_angle_site_symmetry_1
_geom_angle_site_symmetry_3
_geom_angle_publ_flag
O1 Tb1 O1 91.7(3) . 2_556 ?
O1 Tb1 O5 77.1(2) . . ?
O1 Tb1 O5 146.3(2) 2_556 . ?
O1 Tb1 O5 146.3(2) . 2_556 ?
O1 Tb1 O5 77.1(2) 2_556 2_556 ?
O5 Tb1 O5 128.2(3) . 2_556 ?
O1 Tb1 O3 128.2(2) . . ?
O1 Tb1 O3 76.9(2) 2_556 . ?
O5 Tb1 O3 85.3(2) . . ?
O5 Tb1 O3 80.6(2) 2_556 . ?
O1 Tb1 O3 76.9(2) . 2_556 ?
O1 Tb1 O3 128.2(2) 2_556 2_556 ?
O5 Tb1 O3 80.6(2) . 2_556 ?
O5 Tb1 O3 85.3(2) 2_556 2_556 ?
O3 Tb1 O3 147.3(3) . 2_556 ?
O1 Tb1 N1 64.4(2) . . ?
O1 Tb1 N1 72.3(2) 2_556 . ?
O5 Tb1 N1 74.3(2) . . ?
O5 Tb1 N1 137.2(2) 2_556 . ?
O3 Tb1 N1 64.0(2) . . ?
O3 Tb1 N1 137.4(2) 2_556 . ?
O1 Tb1 N1 72.3(2) . 2_556 ?
O1 Tb1 N1 64.4(2) 2_556 2_556 ?
O5 Tb1 N1 137.2(2) . 2_556 ?
O5 Tb1 N1 74.3(2) 2_556 2_556 ?
O3 Tb1 N1 137.4(2) . 2_556 ?
O3 Tb1 N1 64.0(2) 2_556 2_556 ?
N1 Tb1 N1 116.1(3) . 2_556 ?
O1 Tb1 N2 134.14(16) . . ?
O1 Tb1 N2 134.14(16) 2_556 . ?
O5 Tb1 N2 64.10(15) . . ?
O5 Tb1 N2 64.10(15) 2_556 . ?
O3 Tb1 N2 73.67(16) . . ?
O3 Tb1 N2 73.67(16) 2_556 . ?
N1 Tb1 N2 121.96(17) . . ?
N1 Tb1 N2 121.96(18) 2_556 . ?
O11 Tb2 O11 128.8(4) 2_655 . ?
O11 Tb2 O9 144.9(2) 2_655 2_655 ?
O11 Tb2 O9 80.2(2) . 2_655 ?
O11 Tb2 O9 80.2(2) 2_655 . ?
O11 Tb2 O9 144.9(2) . . ?
O9 Tb2 O9 82.7(3) 2_655 . ?
O11 Tb2 O7 79.6(2) 2_655 2_655 ?
O11 Tb2 O7 86.4(2) . 2_655 ?
O9 Tb2 O7 127.0(2) 2_655 2_655 ?
O9 Tb2 O7 79.7(2) . 2_655 ?
O11 Tb2 O7 86.4(2) 2_655 . ?
O11 Tb2 O7 79.6(2) . . ?
O9 Tb2 O7 79.7(2) 2_655 . ?
O9 Tb2 O7 127.0(2) . . ?
O7 Tb2 O7 147.2(3) 2_655 . ?
O11 Tb2 N4 64.41(18) 2_655 . ?
O11 Tb2 N4 64.41(18) . . ?
O9 Tb2 N4 138.63(16) 2_655 . ?
O9 Tb2 N4 138.63(17) . . ?
O7 Tb2 N4 73.61(17) 2_655 . ?
O7 Tb2 N4 73.61(17) . . ?
O11 Tb2 N3 139.3(2) 2_655 2_655 ?
O11 Tb2 N3 68.0(2) . 2_655 ?
O9 Tb2 N3 63.9(2) 2_655 2_655 ?
O9 Tb2 N3 76.9(2) . 2_655 ?
O7 Tb2 N3 63.5(2) 2_655 2_655 ?
O7 Tb2 N3 134.1(2) . 2_655 ?
N4 Tb2 N3 116.34(18) . 2_655 ?
O11 Tb2 N3 68.0(2) 2_655 . ?
O11 Tb2 N3 139.3(2) . . ?
O9 Tb2 N3 76.9(2) 2_655 . ?
O9 Tb2 N3 63.9(2) . . ?
O7 Tb2 N3 134.1(2) 2_655 . ?
O7 Tb2 N3 63.5(2) . . ?
N4 Tb2 N3 116.34(17) . . ?
N3 Tb2 N3 127.3(4) 2_655 . ?
N7 Cu1 N5 159.9(3) . . ?
N7 Cu1 O6 98.6(3) . . ?
N5 Cu1 O6 100.8(3) . . ?
N8 Cu2 N6 160.5(3) 1_554 . ?
N8 Cu2 O8 108.4(3) 1_554 . ?
N6 Cu2 O8 90.8(3) . . ?
N10 Cu3 N9 163.5(3) 4 . ?
N10 Cu3 O10 103.5(3) 4 . ?
N9 Cu3 O10 91.7(3) . . ?
C2 N1 C6 120.0(8) . . ?
C2 N1 Tb1 119.6(6) . . ?
C6 N1 Tb1 120.1(6) . . ?
C9 N2 C9 119.6(11) 2_556 . ?
C9 N2 Tb1 120.2(5) 2_556 . ?
C9 N2 Tb1 120.2(5) . . ?
C17 N3 C13 120.7(8) . . ?
C17 N3 Tb2 118.7(6) . . ?
C13 N3 Tb2 119.2(6) . . ?
C20 N4 C20 120.2(13) 2_655 . ?
C20 N4 Tb2 119.9(7) 2_655 . ?
C20 N4 Tb2 119.9(7) . . ?
C27 N5 C23 116.2(8) . . ?
C27 N5 Cu1 123.3(7) . . ?
C23 N5 Cu1 120.1(7) . . ?
C32 N6 C28 116.4(8) . . ?
C32 N6 Cu2 122.9(6) . . ?
C28 N6 Cu2 120.5(7) . . ?
C37 N7 C33 116.0(8) . . ?
C37 N7 Cu1 120.7(6) . . ?
C33 N7 Cu1 122.9(6) . . ?
C38 N8 C42 115.6(8) . . ?
C38 N8 Cu2 121.9(7) . 1_556 ?
C42 N8 Cu2 122.5(7) . 1_556 ?
C43 N9 C47 117.0(8) . . ?
C43 N9 Cu3 116.7(7) . . ?
C47 N9 Cu3 125.8(7) . . ?
C48 N10 C52 116.8(8) . . ?
C48 N10 Cu3 121.7(6) . 4_556 ?
C52 N10 Cu3 121.4(7) . 4_556 ?
C1 O1 Tb1 126.0(6) . . ?
C7 O3 Tb1 124.0(6) . . ?
C8 O5 Tb1 123.9(5) . . ?
C8 O6 Cu1 102.2(6) . . ?
C12 O7 Tb2 125.4(6) . . ?
C12 O8 Cu2 138.3(7) . . ?
C18 O9 Tb2 125.9(6) . . ?
C18 O10 Cu3 148.4(6) . . ?
C19 O11 Tb2 125.0(7) . . ?
H13C O13 H13D 108.1 . . ?
H14C O14 H14D 108.4 . . ?
H15C O15 H15D 108.4 . . ?
H16C O16 H16D 107.9 . . ?
O2 C1 O1 126.3(9) . . ?
O2 C1 C2 119.3(9) . . ?
O1 C1 C2 114.4(8) . . ?
N1 C2 C3 121.0(9) . . ?
N1 C2 C1 115.4(8) . . ?
C3 C2 C1 123.6(9) . . ?
C4 C3 C2 119.7(11) . . ?
C4 C3 H3 120.1 . . ?
C2 C3 H3 120.1 . . ?
C3 C4 C5 120.0(10) . . ?
C3 C4 H4 120.0 . . ?
C5 C4 H4 120.0 . . ?
C4 C5 C6 118.1(10) . . ?
C4 C5 H5 120.9 . . ?
C6 C5 H5 120.9 . . ?
N1 C6 C5 121.1(9) . . ?
N1 C6 C7 113.6(8) . . ?
C5 C6 C7 125.2(9) . . ?
O3 C7 O4 124.7(10) . . ?
O3 C7 C6 117.2(8) . . ?
O4 C7 C6 118.0(9) . . ?
O5 C8 O6 124.7(8) . . ?
O5 C8 C9 117.3(8) . . ?
O6 C8 C9 118.0(8) . . ?
N2 C9 C10 121.6(9) . . ?
N2 C9 C8 114.0(8) . . ?
C10 C9 C8 124.4(8) . . ?
C9 C10 C11 120.2(10) . . ?
C9 C10 H10 119.9 . . ?
C11 C10 H10 119.9 . . ?
C10 C11 C10 116.9(14) . 2_556 ?
C10 C11 H11 121.6 . . ?
C10 C11 H11 121.6 2_556 . ?
O8 C12 O7 127.4(9) . . ?
O8 C12 C13 116.5(9) . . ?
O7 C12 C13 116.0(8) . . ?
N3 C13 C14 120.7(9) . . ?
N3 C13 C12 114.6(8) . . ?
C14 C13 C12 124.5(9) . . ?
C13 C14 C15 118.4(9) . . ?
C13 C14 H14 120.8 . . ?
C15 C14 H14 120.8 . . ?
C16 C15 C14 118.9(10) . . ?
C16 C15 H15 120.6 . . ?
C14 C15 H15 120.6 . . ?
C17 C16 C15 119.2(10) . . ?
C17 C16 H16 120.4 . . ?
C15 C16 H16 120.4 . . ?
N3 C17 C16 122.0(9) . . ?
N3 C17 C18 114.5(8) . . ?
C16 C17 C18 123.3(9) . . ?
O10 C18 O9 128.0(8) . . ?
O10 C18 C17 116.6(8) . . ?
O9 C18 C17 115.4(8) . . ?
O12 C19 O11 126.5(11) . . ?
O12 C19 C20 118.5(10) . . ?
O11 C19 C20 114.9(9) . . ?
N4 C20 C21 121.7(11) . . ?
N4 C20 C19 115.1(10) . . ?
C21 C20 C19 123.2(10) . . ?
C22 C21 C20 118.0(13) . . ?
C22 C21 H21 121.0 . . ?
C20 C21 H21 121.0 . . ?
C21 C22 C21 120.4(19) . 2_655 ?
C21 C22 H22 119.8 . . ?
C21 C22 H22 119.8 2_655 . ?
N5 C23 C24 123.0(9) . . ?
N5 C23 H23 118.5 . . ?
C24 C23 H23 118.5 . . ?
C25 C24 C23 120.1(9) . . ?
C25 C24 H24 119.9 . . ?
C23 C24 H24 119.9 . . ?
C24 C25 C26 116.4(8) . . ?
C24 C25 C30 122.8(8) . . ?
C26 C25 C30 120.8(8) . . ?
C27 C26 C25 119.4(9) . . ?
C27 C26 H26 120.3 . . ?
C25 C26 H26 120.3 . . ?
N5 C27 C26 124.8(9) . . ?
N5 C27 H27 117.6 . . ?
C26 C27 H27 117.6 . . ?
N6 C28 C29 122.8(9) . . ?
N6 C28 H28 118.6 . . ?
C29 C28 H28 118.6 . . ?
C30 C29 C28 119.2(9) . . ?
C30 C29 H29 120.4 . . ?
C28 C29 H29 120.4 . . ?
C31 C30 C29 117.7(8) . . ?
C31 C30 C25 120.6(8) . . ?
C29 C30 C25 121.6(8) . . ?
C32 C31 C30 118.8(10) . . ?
C32 C31 H31 120.6 . . ?
C30 C31 H31 120.6 . . ?
N6 C32 C31 125.0(9) . . ?
N6 C32 H32 117.5 . . ?
C31 C32 H32 117.5 . . ?
C34 C33 N7 121.9(9) . . ?
C34 C33 H33 119.0 . . ?
N7 C33 H33 119.0 . . ?
C35 C34 C33 121.6(9) . . ?
C35 C34 H34 119.2 . . ?
C33 C34 H34 119.2 . . ?
C34 C35 C36 117.4(9) . . ?
C34 C35 C40 123.0(8) . . ?
C36 C35 C40 119.6(8) . . ?
C37 C36 C35 118.6(9) . . ?
C37 C36 H36 120.7 . . ?
C35 C36 H36 120.7 . . ?
N7 C37 C36 124.5(8) . . ?
N7 C37 H37 117.8 . . ?
C36 C37 H37 117.8 . . ?
N8 C38 C39 123.4(9) . . ?
N8 C38 H38 118.3 . . ?
C39 C38 H38 118.3 . . ?
C40 C39 C38 121.3(9) . . ?
C40 C39 H39 119.3 . . ?
C38 C39 H39 119.3 . . ?
C39 C40 C41 115.3(8) . . ?
C39 C40 C35 123.0(8) . . ?
C41 C40 C35 121.7(8) . . ?
C42 C41 C40 121.0(9) . . ?
C42 C41 H41 119.5 . . ?
C40 C41 H41 119.5 . . ?
C41 C42 N8 123.4(9) . . ?
C41 C42 H42 118.3 . . ?
N8 C42 H42 118.3 . . ?
N9 C43 C44 122.9(9) . . ?
N9 C43 H43 118.6 . . ?
C44 C43 H43 118.6 . . ?
C43 C44 C45 119.8(9) . . ?
C43 C44 H44 120.1 . . ?
C45 C44 H44 120.1 . . ?
C46 C45 C44 116.8(9) . . ?
C46 C45 C50 123.6(9) . . ?
C44 C45 C50 119.6(9) . . ?
C45 C46 C47 120.5(9) . . ?
C45 C46 H46 119.7 . . ?
C47 C46 H46 119.7 . . ?
N9 C47 C46 123.0(9) . . ?
N9 C47 H47 118.5 . . ?
C46 C47 H47 118.5 . . ?
N10 C48 C49 122.5(9) . . ?
N10 C48 H48 118.7 . . ?
C49 C48 H48 118.7 . . ?
C50 C49 C48 120.5(9) . . ?
C50 C49 H49 119.8 . . ?
C48 C49 H49 119.8 . . ?
C49 C50 C51 117.3(9) . . ?
C49 C50 C45 122.4(9) . . ?
C51 C50 C45 120.2(8) . . ?
C50 C51 C52 118.8(9) . . ?
C50 C51 H51 120.6 . . ?
C52 C51 H51 120.6 . . ?
N10 C52 C51 123.8(9) . . ?
N10 C52 H52 118.1 . . ?
C51 C52 H52 118.1 . . ?

loop_
_geom_bond_atom_site_label_1
_geom_bond_atom_site_label_2
_geom_bond_distance
_geom_bond_site_symmetry_2
_geom_bond_publ_flag
Tb1 O1 2.401(7) . ?
Tb1 O1 2.401(6) 2_556 ?
Tb1 O5 2.437(6) . ?
Tb1 O5 2.437(6) 2_556 ?
Tb1 O3 2.443(7) . ?
Tb1 O3 2.443(7) 2_556 ?
Tb1 N1 2.506(8) . ?
Tb1 N1 2.506(7) 2_556 ?
Tb1 N2 2.508(10) . ?
Tb2 O11 2.411(7) 2_655 ?
Tb2 O11 2.411(7) . ?
Tb2 O9 2.426(6) 2_655 ?
Tb2 O9 2.426(6) . ?
Tb2 O7 2.443(7) 2_655 ?
Tb2 O7 2.443(7) . ?
Tb2 N4 2.496(12) . ?
Tb2 N3 2.543(7) 2_655 ?
Tb2 N3 2.543(7) . ?
Cu1 N7 1.921(7) . ?
Cu1 N5 1.929(7) . ?
Cu1 O6 2.234(7) . ?
Cu2 N8 1.905(7) 1_554 ?
Cu2 N6 1.932(7) . ?
Cu2 O8 2.252(7) . ?
Cu3 N10 1.901(8) 4 ?
Cu3 N9 1.910(8) . ?
Cu3 O10 2.265(7) . ?
N1 C2 1.328(12) . ?
N1 C6 1.343(12) . ?
N2 C9 1.339(10) 2_556 ?
N2 C9 1.339(10) . ?
N3 C17 1.319(12) . ?
N3 C13 1.337(12) . ?
N4 C20 1.324(12) 2_655 ?
N4 C20 1.324(12) . ?
N5 C27 1.335(14) . ?
N5 C23 1.350(13) . ?
N6 C32 1.329(13) . ?
N6 C28 1.341(13) . ?
N7 C37 1.316(12) . ?
N7 C33 1.390(11) . ?
N8 C38 1.313(13) . ?
N8 C42 1.394(12) . ?
N8 Cu2 1.905(7) 1_556 ?
N9 C43 1.340(13) . ?
N9 C47 1.357(13) . ?
N10 C48 1.334(13) . ?
N10 C52 1.343(12) . ?
N10 Cu3 1.901(8) 4_556 ?
O1 C1 1.283(12) . ?
O2 C1 1.234(11) . ?
O3 C7 1.245(12) . ?
O4 C7 1.273(12) . ?
O5 C8 1.258(11) . ?
O6 C8 1.259(11) . ?
O7 C12 1.268(12) . ?
O8 C12 1.233(11) . ?
O9 C18 1.242(11) . ?
O10 C18 1.242(11) . ?
O11 C19 1.270(13) . ?
O12 C19 1.241(12) . ?
O13 H13C 0.8500 . ?
O13 H13D 0.8498 . ?
O14 H14C 0.8500 . ?
O14 H14D 0.8499 . ?
O15 H15C 0.8498 . ?
O15 H15D 0.8500 . ?
O16 H16C 0.8500 . ?
O16 H16D 0.8500 . ?
C1 C2 1.512(13) . ?
C2 C3 1.395(14) . ?
C3 C4 1.356(16) . ?
C3 H3 0.9300 . ?
C4 C5 1.374(16) . ?
C4 H4 0.9300 . ?
C5 C6 1.408(14) . ?
C5 H5 0.9300 . ?
C6 C7 1.513(14) . ?
C8 C9 1.500(12) . ?
C9 C10 1.388(13) . ?
C10 C11 1.398(13) . ?
C10 H10 0.9300 . ?
C11 C10 1.398(13) 2_556 ?
C11 H11 0.9300 . ?
C12 C13 1.505(14) . ?
C13 C14 1.378(14) . ?
C14 C15 1.401(16) . ?
C14 H14 0.9300 . ?
C15 C16 1.377(16) . ?
C15 H15 0.9300 . ?
C16 C17 1.358(14) . ?
C16 H16 0.9300 . ?
C17 C18 1.549(12) . ?
C19 C20 1.517(15) . ?
C20 C21 1.379(16) . ?
C21 C22 1.373(16) . ?
C21 H21 0.9300 . ?
C22 C21 1.373(16) 2_655 ?
C22 H22 0.9300 . ?
C23 C24 1.387(13) . ?
C23 H23 0.9300 . ?
C24 C25 1.387(14) . ?
C24 H24 0.9300 . ?
C25 C26 1.410(13) . ?
C25 C30 1.496(12) . ?
C26 C27 1.360(14) . ?
C26 H26 0.9300 . ?
C27 H27 0.9300 . ?
C28 C29 1.391(13) . ?
C28 H28 0.9300 . ?
C29 C30 1.388(13) . ?
C29 H29 0.9300 . ?
C30 C31 1.383(13) . ?
C31 C32 1.363(14) . ?
C31 H31 0.9300 . ?
C32 H32 0.9300 . ?
C33 C34 1.360(13) . ?
C33 H33 0.9300 . ?
C34 C35 1.356(13) . ?
C34 H34 0.9300 . ?
C35 C36 1.397(13) . ?
C35 C40 1.480(12) . ?
C36 C37 1.388(13) . ?
C36 H36 0.9300 . ?
C37 H37 0.9300 . ?
C38 C39 1.408(13) . ?
C38 H38 0.9300 . ?
C39 C40 1.378(13) . ?
C39 H39 0.9300 . ?
C40 C41 1.404(12) . ?
C41 C42 1.356(13) . ?
C41 H41 0.9300 . ?
C42 H42 0.9300 . ?
C43 C44 1.386(13) . ?
C43 H43 0.9300 . ?
C44 C45 1.411(14) . ?
C44 H44 0.9300 . ?
C45 C46 1.371(14) . ?
C45 C50 1.500(13) . ?
C46 C47 1.380(13) . ?
C46 H46 0.9300 . ?
C47 H47 0.9300 . ?
C48 C49 1.393(14) . ?
C48 H48 0.9300 . ?
C49 C50 1.382(14) . ?
C49 H49 0.9300 . ?
C50 C51 1.384(13) . ?
C51 C52 1.396(13) . ?
C51 H51 0.9300 . ?
C52 H52 0.9300 . ?

loop_
_geom_torsion_atom_site_label_1
_geom_torsion_atom_site_label_2
_geom_torsion_atom_site_label_3
_geom_torsion_atom_site_label_4
_geom_torsion
_geom_torsion_site_symmetry_1
_geom_torsion_site_symmetry_2
_geom_torsion_site_symmetry_3
_geom_torsion_site_symmetry_4
_geom_torsion_publ_flag
O1 Tb1 N1 C2 -3.5(6) . . . . ?
O1 Tb1 N1 C2 97.3(7) 2_556 . . . ?
O5 Tb1 N1 C2 -86.5(7) . . . . ?
O5 Tb1 N1 C2 143.6(6) 2_556 . . . ?
O3 Tb1 N1 C2 -178.9(7) . . . . ?
O3 Tb1 N1 C2 -30.3(8) 2_556 . . . ?
N1 Tb1 N1 C2 48.8(6) 2_556 . . . ?
N2 Tb1 N1 C2 -131.2(6) . . . . ?
O1 Tb1 N1 C6 -177.6(7) . . . . ?
O1 Tb1 N1 C6 -76.7(7) 2_556 . . . ?
O5 Tb1 N1 C6 99.5(7) . . . . ?
O5 Tb1 N1 C6 -30.4(8) 2_556 . . . ?
O3 Tb1 N1 C6 7.0(6) . . . . ?
O3 Tb1 N1 C6 155.6(6) 2_556 . . . ?
N1 Tb1 N1 C6 -125.3(7) 2_556 . . . ?
N2 Tb1 N1 C6 54.7(7) . . . . ?
O1 Tb1 N2 C9 148.8(5) . . . 2_556 ?
O1 Tb1 N2 C9 -31.2(5) 2_556 . . 2_556 ?
O5 Tb1 N2 C9 -176.1(5) . . . 2_556 ?
O5 Tb1 N2 C9 3.9(5) 2_556 . . 2_556 ?
O3 Tb1 N2 C9 -83.4(5) . . . 2_556 ?
O3 Tb1 N2 C9 96.6(5) 2_556 . . 2_556 ?
N1 Tb1 N2 C9 -127.3(5) . . . 2_556 ?
N1 Tb1 N2 C9 52.7(5) 2_556 . . 2_556 ?
O1 Tb1 N2 C9 -31.2(5) . . . . ?
O1 Tb1 N2 C9 148.8(5) 2_556 . . . ?
O5 Tb1 N2 C9 3.9(5) . . . . ?
O5 Tb1 N2 C9 -176.1(5) 2_556 . . . ?
O3 Tb1 N2 C9 96.6(5) . . . . ?
O3 Tb1 N2 C9 -83.4(5) 2_556 . . . ?
N1 Tb1 N2 C9 52.7(5) . . . . ?
N1 Tb1 N2 C9 -127.3(5) 2_556 . . . ?
O11 Tb2 N3 C17 -78.3(7) 2_655 . . . ?
O11 Tb2 N3 C17 157.2(6) . . . . ?
O9 Tb2 N3 C17 99.6(7) 2_655 . . . ?
O9 Tb2 N3 C17 11.4(7) . . . . ?
O7 Tb2 N3 C17 -29.8(8) 2_655 . . . ?
O7 Tb2 N3 C17 -175.5(8) . . . . ?
N4 Tb2 N3 C17 -122.2(7) . . . . ?
N3 Tb2 N3 C17 57.8(7) 2_655 . . . ?
O11 Tb2 N3 C13 88.3(7) 2_655 . . . ?
O11 Tb2 N3 C13 -36.3(9) . . . . ?
O9 Tb2 N3 C13 -93.8(7) 2_655 . . . ?
O9 Tb2 N3 C13 177.9(8) . . . . ?
O7 Tb2 N3 C13 136.7(7) 2_655 . . . ?
O7 Tb2 N3 C13 -8.9(7) . . . . ?
N4 Tb2 N3 C13 44.3(7) . . . . ?
N3 Tb2 N3 C13 -135.7(7) 2_655 . . . ?
O11 Tb2 N4 C20 -3.0(6) 2_655 . . 2_655 ?
O11 Tb2 N4 C20 177.0(6) . . . 2_655 ?
O9 Tb2 N4 C20 142.9(6) 2_655 . . 2_655 ?
O9 Tb2 N4 C20 -37.1(6) . . . 2_655 ?
O7 Tb2 N4 C20 -89.1(6) 2_655 . . 2_655 ?
O7 Tb2 N4 C20 90.9(6) . . . 2_655 ?
N3 Tb2 N4 C20 -137.5(6) 2_655 . . 2_655 ?
N3 Tb2 N4 C20 42.5(6) . . . 2_655 ?
O11 Tb2 N4 C20 177.0(6) 2_655 . . . ?
O11 Tb2 N4 C20 -3.0(6) . . . . ?
O9 Tb2 N4 C20 -37.1(6) 2_655 . . . ?
O9 Tb2 N4 C20 142.9(6) . . . . ?
O7 Tb2 N4 C20 90.9(6) 2_655 . . . ?
O7 Tb2 N4 C20 -89.1(6) . . . . ?
N3 Tb2 N4 C20 42.5(6) 2_655 . . . ?
N3 Tb2 N4 C20 -137.5(6) . . . . ?
N7 Cu1 N5 C27 61.8(14) . . . . ?
O6 Cu1 N5 C27 -102.7(8) . . . . ?
N7 Cu1 N5 C23 -125.8(11) . . . . ?
O6 Cu1 N5 C23 69.7(8) . . . . ?
N8 Cu2 N6 C32 51.5(15) 1_554 . . . ?
O8 Cu2 N6 C32 -139.5(8) . . . . ?
N8 Cu2 N6 C28 -133.7(11) 1_554 . . . ?
O8 Cu2 N6 C28 35.2(8) . . . . ?
N5 Cu1 N7 C37 -53.4(14) . . . . ?
O6 Cu1 N7 C37 111.2(7) . . . . ?
N5 Cu1 N7 C33 134.1(10) . . . . ?
O6 Cu1 N7 C33 -61.3(8) . . . . ?
N10 Cu3 N9 C43 -118.5(12) 4 . . . ?
O10 Cu3 N9 C43 38.5(7) . . . . ?
N10 Cu3 N9 C47 70.2(16) 4 . . . ?
O10 Cu3 N9 C47 -132.9(8) . . . . ?
O1 Tb1 O1 C1 -69.0(7) 2_556 . . . ?
O5 Tb1 O1 C1 78.9(7) . . . . ?
O5 Tb1 O1 C1 -138.0(6) 2_556 . . . ?
O3 Tb1 O1 C1 5.6(8) . . . . ?
O3 Tb1 O1 C1 162.1(7) 2_556 . . . ?
N1 Tb1 O1 C1 0.3(7) . . . . ?
N1 Tb1 O1 C1 -131.4(7) 2_556 . . . ?
N2 Tb1 O1 C1 111.0(7) . . . . ?
O1 Tb1 O3 C7 -14.9(9) . . . . ?
O1 Tb1 O3 C7 66.9(8) 2_556 . . . ?
O5 Tb1 O3 C7 -84.4(8) . . . . ?
O5 Tb1 O3 C7 145.7(8) 2_556 . . . ?
O3 Tb1 O3 C7 -148.7(8) 2_556 . . . ?
N1 Tb1 O3 C7 -9.6(7) . . . . ?
N1 Tb1 O3 C7 91.5(8) 2_556 . . . ?
N2 Tb1 O3 C7 -148.7(8) . . . . ?
O1 Tb1 O5 C8 148.6(7) . . . . ?
O1 Tb1 O5 C8 -138.2(7) 2_556 . . . ?
O5 Tb1 O5 C8 -6.3(6) 2_556 . . . ?
O3 Tb1 O5 C8 -80.4(7) . . . . ?
O3 Tb1 O5 C8 70.0(7) 2_556 . . . ?
N1 Tb1 O5 C8 -144.7(7) . . . . ?
N1 Tb1 O5 C8 103.7(7) 2_556 . . . ?
N2 Tb1 O5 C8 -6.3(6) . . . . ?
N7 Cu1 O6 C8 87.1(6) . . . . ?
N5 Cu1 O6 C8 -98.3(6) . . . . ?
O11 Tb2 O7 C12 -63.8(8) 2_655 . . . ?
O11 Tb2 O7 C12 165.6(8) . . . . ?
O9 Tb2 O7 C12 83.8(8) 2_655 . . . ?
O9 Tb2 O7 C12 11.1(9) . . . . ?
O7 Tb2 O7 C12 -128.2(8) 2_655 . . . ?
N4 Tb2 O7 C12 -128.2(8) . . . . ?
N3 Tb2 O7 C12 120.8(8) 2_655 . . . ?
N3 Tb2 O7 C12 3.4(8) . . . . ?
N8 Cu2 O8 C12 25.1(12) 1_554 . . . ?
N6 Cu2 O8 C12 -151.1(12) . . . . ?
O11 Tb2 O9 C18 60.5(7) 2_655 . . . ?
O11 Tb2 O9 C18 -150.1(7) . . . . ?
O9 Tb2 O9 C18 -88.7(7) 2_655 . . . ?
O7 Tb2 O9 C18 141.5(7) 2_655 . . . ?
O7 Tb2 O9 C18 -17.4(8) . . . . ?
N4 Tb2 O9 C18 91.3(7) . . . . ?
N3 Tb2 O9 C18 -153.5(8) 2_655 . . . ?
N3 Tb2 O9 C18 -9.7(7) . . . . ?
N10 Cu3 O10 C18 -28.9(13) 4 . . . ?
N9 Cu3 O10 C18 157.7(12) . . . . ?
O11 Tb2 O11 C19 7.7(7) 2_655 . . . ?
O9 Tb2 O11 C19 165.7(8) 2_655 . . . ?
O9 Tb2 O11 C19 -132.2(8) . . . . ?
O7 Tb2 O11 C19 -65.8(8) 2_655 . . . ?
O7 Tb2 O11 C19 84.4(8) . . . . ?
N4 Tb2 O11 C19 7.7(7) . . . . ?
N3 Tb2 O11 C19 -128.7(8) 2_655 . . . ?
N3 Tb2 O11 C19 109.1(8) . . . . ?
Tb1 O1 C1 O2 -178.3(7) . . . . ?
Tb1 O1 C1 C2 2.4(11) . . . . ?
C6 N1 C2 C3 0.5(14) . . . . ?
Tb1 N1 C2 C3 -173.6(7) . . . . ?
C6 N1 C2 C1 -180.0(8) . . . . ?
Tb1 N1 C2 C1 5.9(10) . . . . ?
O2 C1 C2 N1 175.2(8) . . . . ?
O1 C1 C2 N1 -5.4(12) . . . . ?
O2 C1 C2 C3 -5.2(14) . . . . ?
O1 C1 C2 C3 174.1(9) . . . . ?
N1 C2 C3 C4 -1.5(16) . . . . ?
C1 C2 C3 C4 179.0(10) . . . . ?
C2 C3 C4 C5 0.6(17) . . . . ?
C3 C4 C5 C6 1.2(17) . . . . ?
C2 N1 C6 C5 1.4(14) . . . . ?
Tb1 N1 C6 C5 175.4(7) . . . . ?
C2 N1 C6 C7 -179.0(8) . . . . ?
Tb1 N1 C6 C7 -5.0(10) . . . . ?
C4 C5 C6 N1 -2.2(15) . . . . ?
C4 C5 C6 C7 178.3(10) . . . . ?
Tb1 O3 C7 O4 -173.9(8) . . . . ?
Tb1 O3 C7 C6 10.8(12) . . . . ?
N1 C6 C7 O3 -3.4(13) . . . . ?
C5 C6 C7 O3 176.2(10) . . . . ?
N1 C6 C7 O4 -179.1(9) . . . . ?
C5 C6 C7 O4 0.5(16) . . . . ?
Tb1 O5 C8 O6 -172.8(6) . . . . ?
Tb1 O5 C8 C9 7.8(11) . . . . ?
Cu1 O6 C8 O5 6.0(10) . . . . ?
Cu1 O6 C8 C9 -174.7(6) . . . . ?
C9 N2 C9 C10 -0.7(7) 2_556 . . . ?
Tb1 N2 C9 C10 179.3(7) . . . . ?
C9 N2 C9 C8 178.1(9) 2_556 . . . ?
Tb1 N2 C9 C8 -1.9(9) . . . . ?
O5 C8 C9 N2 -3.6(11) . . . . ?
O6 C8 C9 N2 177.0(7) . . . . ?
O5 C8 C9 C10 175.2(9) . . . . ?
O6 C8 C9 C10 -4.3(14) . . . . ?
N2 C9 C10 C11 1.3(15) . . . . ?
C8 C9 C10 C11 -177.3(8) . . . . ?
C9 C10 C11 C10 -0.6(7) . . . 2_556 ?
Cu2 O8 C12 O7 -3.1(19) . . . . ?
Cu2 O8 C12 C13 -178.9(8) . . . . ?
Tb2 O7 C12 O8 -173.9(8) . . . . ?
Tb2 O7 C12 C13 1.8(12) . . . . ?
C17 N3 C13 C14 4.3(15) . . . . ?
Tb2 N3 C13 C14 -161.9(8) . . . . ?
C17 N3 C13 C12 179.4(9) . . . . ?
Tb2 N3 C13 C12 13.1(11) . . . . ?
O8 C12 C13 N3 166.3(9) . . . . ?
O7 C12 C13 N3 -10.0(14) . . . . ?
O8 C12 C13 C14 -18.9(16) . . . . ?
O7 C12 C13 C14 164.9(10) . . . . ?
N3 C13 C14 C15 -2.7(17) . . . . ?
C12 C13 C14 C15 -177.3(11) . . . . ?
C13 C14 C15 C16 -0.2(18) . . . . ?
C14 C15 C16 C17 1.5(19) . . . . ?
C13 N3 C17 C16 -3.0(15) . . . . ?
Tb2 N3 C17 C16 163.4(8) . . . . ?
C13 N3 C17 C18 -178.9(8) . . . . ?
Tb2 N3 C17 C18 -12.6(11) . . . . ?
C15 C16 C17 N3 0.0(18) . . . . ?
C15 C16 C17 C18 175.6(10) . . . . ?
Cu3 O10 C18 O9 11.3(19) . . . . ?
Cu3 O10 C18 C17 -171.0(9) . . . . ?
Tb2 O9 C18 O10 -175.3(7) . . . . ?
Tb2 O9 C18 C17 7.0(11) . . . . ?
N3 C17 C18 O10 -173.6(8) . . . . ?
C16 C17 C18 O10 10.5(14) . . . . ?
N3 C17 C18 O9 4.4(12) . . . . ?
C16 C17 C18 O9 -171.5(10) . . . . ?
Tb2 O11 C19 O12 172.0(8) . . . . ?
Tb2 O11 C19 C20 -10.7(12) . . . . ?
C20 N4 C20 C21 -0.7(9) 2_655 . . . ?
Tb2 N4 C20 C21 179.3(9) . . . . ?
C20 N4 C20 C19 179.4(11) 2_655 . . . ?
Tb2 N4 C20 C19 -0.6(11) . . . . ?
O12 C19 C20 N4 -175.6(9) . . . . ?
O11 C19 C20 N4 6.9(13) . . . . ?
O12 C19 C20 C21 4.5(17) . . . . ?
O11 C19 C20 C21 -173.0(11) . . . . ?
N4 C20 C21 C22 1.4(18) . . . . ?
C19 C20 C21 C22 -178.7(10) . . . . ?
C20 C21 C22 C21 -0.7(9) . . . 2_655 ?
C27 N5 C23 C24 -0.1(16) . . . . ?
Cu1 N5 C23 C24 -173.0(8) . . . . ?
N5 C23 C24 C25 0.0(17) . . . . ?
C23 C24 C25 C26 0.1(15) . . . . ?
C23 C24 C25 C30 176.8(10) . . . . ?
C24 C25 C26 C27 -0.2(14) . . . . ?
C30 C25 C26 C27 -177.0(9) . . . . ?
C23 N5 C27 C26 -0.1(15) . . . . ?
Cu1 N5 C27 C26 172.6(8) . . . . ?
C25 C26 C27 N5 0.3(16) . . . . ?
C32 N6 C28 C29 -0.7(15) . . . . ?
Cu2 N6 C28 C29 -175.8(8) . . . . ?
N6 C28 C29 C30 1.6(16) . . . . ?
C28 C29 C30 C31 -1.4(14) . . . . ?
C28 C29 C30 C25 -178.3(9) . . . . ?
C24 C25 C30 C31 -23.3(15) . . . . ?
C26 C25 C30 C31 153.3(10) . . . . ?
C24 C25 C30 C29 153.5(10) . . . . ?
C26 C25 C30 C29 -29.9(14) . . . . ?
C29 C30 C31 C32 0.5(15) . . . . ?
C25 C30 C31 C32 177.4(10) . . . . ?
C28 N6 C32 C31 -0.3(16) . . . . ?
Cu2 N6 C32 C31 174.7(9) . . . . ?
C30 C31 C32 N6 0.4(17) . . . . ?
C37 N7 C33 C34 -2.5(14) . . . . ?
Cu1 N7 C33 C34 170.3(7) . . . . ?
N7 C33 C34 C35 1.7(15) . . . . ?
C33 C34 C35 C36 0.7(14) . . . . ?
C33 C34 C35 C40 -177.7(9) . . . . ?
C34 C35 C36 C37 -2.1(13) . . . . ?
C40 C35 C36 C37 176.4(9) . . . . ?
C33 N7 C37 C36 1.1(14) . . . . ?
Cu1 N7 C37 C36 -171.9(8) . . . . ?
C35 C36 C37 N7 1.2(15) . . . . ?
C42 N8 C38 C39 -1.4(15) . . . . ?
Cu2 N8 C38 C39 178.7(8) 1_556 . . . ?
N8 C38 C39 C40 -0.4(16) . . . . ?
C38 C39 C40 C41 1.8(14) . . . . ?
C38 C39 C40 C35 -175.6(9) . . . . ?
C34 C35 C40 C39 -154.8(9) . . . . ?
C36 C35 C40 C39 26.8(14) . . . . ?
C34 C35 C40 C41 28.0(14) . . . . ?
C36 C35 C40 C41 -150.4(9) . . . . ?
C39 C40 C41 C42 -1.2(14) . . . . ?
C35 C40 C41 C42 176.1(9) . . . . ?
C40 C41 C42 N8 -0.6(15) . . . . ?
C38 N8 C42 C41 2.0(14) . . . . ?
Cu2 N8 C42 C41 -178.1(8) 1_556 . . . ?
C47 N9 C43 C44 1.8(14) . . . . ?
Cu3 N9 C43 C44 -170.3(8) . . . . ?
N9 C43 C44 C45 -0.7(15) . . . . ?
C43 C44 C45 C46 -0.1(15) . . . . ?
C43 C44 C45 C50 -179.5(9) . . . . ?
C44 C45 C46 C47 -0.4(15) . . . . ?
C50 C45 C46 C47 178.9(9) . . . . ?
C43 N9 C47 C46 -2.3(14) . . . . ?
Cu3 N9 C47 C46 169.0(8) . . . . ?
C45 C46 C47 N9 1.7(15) . . . . ?
C52 N10 C48 C49 -4.7(16) . . . . ?
Cu3 N10 C48 C49 175.7(8) 4_556 . . . ?
N10 C48 C49 C50 1.9(17) . . . . ?
C48 C49 C50 C51 0.6(15) . . . . ?
C48 C49 C50 C45 -178.1(10) . . . . ?
C46 C45 C50 C49 -158.4(10) . . . . ?
C44 C45 C50 C49 20.9(15) . . . . ?
C46 C45 C50 C51 23.0(15) . . . . ?
C44 C45 C50 C51 -157.7(9) . . . . ?
C49 C50 C51 C52 -0.1(14) . . . . ?
C45 C50 C51 C52 178.6(9) . . . . ?
C48 N10 C52 C51 5.3(15) . . . . ?
Cu3 N10 C52 C51 -175.1(8) 4_556 . . . ?
C50 C51 C52 N10 -2.9(16) . . . . ?
